data_1559894
loop_
_publ_author_name
'Roemer, Max'
'Gon\,cales, Vinicius R.'
'Keaveney, Sinead T.'
'Pernik, Indrek'
'Lian, Jiaxin'
'Downes, James'
'Gooding, J. Justin'
'Messerle, Barbara A.'

_publ_section_title
;
 Carbon supported hybrid catalysts for controlled product selectivity in
 the hydrosilylation of alkynes
;
_journal_issue 5
_journal_name_full 'Catalysis Science &amp; Technology'
_journal_page_first 1888
_journal_page_last 1898
_journal_paper_doi 10.1039/D0CY02136A
_journal_volume 11
_journal_year 2021
_chemical_formula_moiety 'C18 H22 N6 O'
_chemical_formula_sum 'C18 H22 N6 O'
_chemical_formula_weight 338.41
_space_group_crystal_system monoclinic
_space_group_IT_number 14
_space_group_name_Hall '-P 2ybc'
_space_group_name_H-M_alt 'P 1 21/c 1'
_atom_sites_solution_hydrogens mixed
_audit_creation_date 2019-07-10
_audit_creation_method
;
Olex2 1.2
(compiled 2018.05.29 svn.r3508 for OlexSys, GUI svn.r5506)
;
_audit_update_record
;
2019-10-29 deposited with the CCDC.	2020-12-30 downloaded from the CCDC.
;
_cell_angle_alpha 90
_cell_angle_beta 91.653(4)
_cell_angle_gamma 90
_cell_formula_units_Z 4
_cell_length_a 14.6540(14)
_cell_length_b 7.0476(7)
_cell_length_c 17.0806(19)
_cell_measurement_reflns_used 5421
_cell_measurement_temperature 149.95
_cell_measurement_theta_max 27.120
_cell_measurement_theta_min 2.727
_cell_volume 1763.3(3)
_computing_cell_refinement 'SAINT V8.38A (?, 2016)'
_computing_data_reduction 'SAINT V8.38A (?, 2016)'
_computing_molecular_graphics 'Olex2 (Dolomanov et al., 2009)'
_computing_publication_material 'Olex2 (Dolomanov et al., 2009)'
_computing_structure_refinement 'ShelXL (Sheldrick, 2015)'
_computing_structure_solution 'SHELXT 2014/5 (Sheldrick, 2014)'
_diffrn_ambient_temperature 149.95
_diffrn_measured_fraction_theta_full 1.000
_diffrn_measured_fraction_theta_max 0.994
_diffrn_measurement_device_type 'Bruker D8Quest'
_diffrn_measurement_method '\f and \w scans'
_diffrn_radiation_type MoK\a
_diffrn_radiation_wavelength 0.71073
_diffrn_reflns_av_R_equivalents 0.1027
_diffrn_reflns_av_unetI/netI 0.0425
_diffrn_reflns_Laue_measured_fraction_full 1.000
_diffrn_reflns_Laue_measured_fraction_max 0.994
_diffrn_reflns_limit_h_max 19
_diffrn_reflns_limit_h_min -19
_diffrn_reflns_limit_k_max 9
_diffrn_reflns_limit_k_min -9
_diffrn_reflns_limit_l_max 22
_diffrn_reflns_limit_l_min -22
_diffrn_reflns_number 52028
_diffrn_reflns_point_group_measured_fraction_full 1.000
_diffrn_reflns_point_group_measured_fraction_max 0.994
_diffrn_reflns_theta_full 25.242
_diffrn_reflns_theta_max 27.618
_diffrn_reflns_theta_min 2.386
_diffrn_standards_number 0
_exptl_absorpt_coefficient_mu 0.084
_exptl_absorpt_correction_T_max 0.7456
_exptl_absorpt_correction_T_min 0.6725
_exptl_absorpt_correction_type multi-scan
_exptl_absorpt_process_details
'SADABS-2016/2 (Bruker,2016/2) was used for absorption correction. wR2(int) was 0.1039 before and 0.0706 after correction. The Ratio of minimum to maximum transmission is 0.9020. The \l/2 correction factor is Not present.'
_exptl_crystal_colour 'light yellow'
_exptl_crystal_colour_modifier light
_exptl_crystal_colour_primary yellow
_exptl_crystal_density_diffrn 1.275
_exptl_crystal_description plate
_exptl_crystal_F_000 720
_exptl_crystal_size_max 0.19
_exptl_crystal_size_mid 0.154
_exptl_crystal_size_min 0.03
_refine_diff_density_max 0.156
_refine_diff_density_min -0.231
_refine_diff_density_rms 0.046
_refine_ls_extinction_method none
_refine_ls_goodness_of_fit_ref 1.053
_refine_ls_hydrogen_treatment mixed
_refine_ls_matrix_type full
_refine_ls_number_parameters 234
_refine_ls_number_reflns 4072
_refine_ls_number_restraints 0
_refine_ls_restrained_S_all 1.053
_refine_ls_R_factor_all 0.0903
_refine_ls_R_factor_gt 0.0462
_refine_ls_shift/su_max 0.001
_refine_ls_shift/su_mean 0.000
_refine_ls_structure_factor_coef Fsqd
_refine_ls_weighting_details 'w=1/[\s^2^(Fo^2^)+(0.0423P)^2^+0.5715P] where P=(Fo^2^+2Fc^2^)/3'
_refine_ls_weighting_scheme calc
_refine_ls_wR_factor_gt 0.0985
_refine_ls_wR_factor_ref 0.1202
_reflns_Friedel_coverage 0.000
_reflns_number_gt 2630
_reflns_number_total 4072
_reflns_threshold_expression 'I > 2\s(I)'
_cod_data_source_file d0cy02136a2.cif
_cod_data_source_block max_mr119_07may19_0m_a
_cod_depositor_comments 'Adding full bibliography for 1559893--1559895.cif.'
_cod_database_code 1559894
_shelx_shelxl_version_number 2018/3
_shelx_space_group_comment
;
The symmetry employed for this shelxl refinement is uniquely defined
by the following loop, which should always be used as a source of
symmetry information in preference to the above space-group names.
They are only intended as comments.
;
_shelx_estimated_absorpt_t_max 0.997
_shelx_estimated_absorpt_t_min 0.984
_olex2_refinement_description
;
1. Fixed Uiso
 At 1.2 times of:
  All C(H) groups, All C(H,H) groups
2.a Secondary CH2 refined with riding coordinates:
 C8(H8A,H8B), C9(H9A,H9B), C10(H10A,H10B), C11(H11A,H11B), C12(H12A,H12B),
 C15(H15A,H15B)
2.b Aromatic/amide H refined with riding coordinates:
 C1(H1), C2(H2), C4(H4), C5(H5), C13(H13), C16(H16), C17(H17), C18(H18)
;
_olex2_submission_special_instructions 'No special instructions were received'

loop_
_space_group_symop_operation_xyz
'x, y, z'
'-x, y+1/2, -z+1/2'
'-x, -y, -z'
'x, -y-1/2, z-1/2'

loop_
_atom_site_label
_atom_site_type_symbol
_atom_site_fract_x
_atom_site_fract_y
_atom_site_fract_z
_atom_site_U_iso_or_equiv
_atom_site_adp_type
_atom_site_occupancy
_atom_site_site_symmetry_order
_atom_site_calc_flag
_atom_site_refinement_flags_posn
_atom_site_refinement_flags_adp
_atom_site_refinement_flags_occupancy
_atom_site_disorder_assembly
_atom_site_disorder_group
O1 O 1.07910(8) 0.68004(19) 0.39249(7) 0.0377(3) Uani 1 1 d . . . . .
N1 N 1.17413(13) 0.6518(2) 0.03042(10) 0.0376(4) Uani 1 1 d . . . . .
N2 N 0.61228(10) 0.4812(2) 0.47253(9) 0.0290(3) Uani 1 1 d . . . . .
N3 N 0.61476(11) 0.3111(2) 0.50771(9) 0.0374(4) Uani 1 1 d . . . . .
N4 N 0.58813(11) 0.1837(2) 0.45491(10) 0.0373(4) Uani 1 1 d . . . . .
N5 N 0.44058(10) 0.1323(2) 0.31026(9) 0.0299(3) Uani 1 1 d . . . . .
N6 N 0.38536(11) 0.2502(2) 0.26801(9) 0.0394(4) Uani 1 1 d . . . . .
C1 C 1.00767(12) 0.6698(2) 0.18684(10) 0.0283(4) Uani 1 1 d . . . . .
H1 H 0.943330 0.676790 0.191603 0.034 Uiso 1 1 calc R . . . .
C2 C 1.04408(12) 0.6684(2) 0.11347(11) 0.0309(4) Uani 1 1 d . . . . .
H2 H 1.004505 0.675380 0.068527 0.037 Uiso 1 1 calc R . . . .
C3 C 1.13858(12) 0.6567(2) 0.10399(11) 0.0292(4) Uani 1 1 d . . . . .
C4 C 1.19461(12) 0.6441(2) 0.17148(11) 0.0299(4) Uani 1 1 d . . . . .
H4 H 1.258822 0.633344 0.166623 0.036 Uiso 1 1 calc R . . . .
C5 C 1.15804(11) 0.6469(2) 0.24498(11) 0.0280(4) Uani 1 1 d . . . . .
H5 H 1.197643 0.638972 0.289888 0.034 Uiso 1 1 calc R . . . .
C6 C 1.06373(11) 0.6611(2) 0.25478(10) 0.0251(4) Uani 1 1 d . . . . .
C7 C 1.02760(12) 0.6691(2) 0.33489(10) 0.0272(4) Uani 1 1 d . . . . .
C8 C 0.92553(11) 0.6648(2) 0.34347(10) 0.0261(4) Uani 1 1 d . . . . .
H8A H 0.901281 0.549536 0.317072 0.031 Uiso 1 1 calc R . . . .
H8B H 0.898897 0.775996 0.315748 0.031 Uiso 1 1 calc R . . . .
C9 C 0.89318(11) 0.6661(2) 0.42739(10) 0.0272(4) Uani 1 1 d . . . . .
H9A H 0.919827 0.556319 0.456078 0.033 Uiso 1 1 calc R . . . .
H9B H 0.914779 0.783330 0.453939 0.033 Uiso 1 1 calc R . . . .
C10 C 0.78959(12) 0.6564(2) 0.42964(10) 0.0286(4) Uani 1 1 d . . . . .
H10A H 0.768468 0.540885 0.401554 0.034 Uiso 1 1 calc R . . . .
H10B H 0.763555 0.767513 0.401445 0.034 Uiso 1 1 calc R . . . .
C11 C 0.75323(12) 0.6530(3) 0.51222(11) 0.0318(4) Uani 1 1 d . . . . .
H11A H 0.777984 0.540081 0.540025 0.038 Uiso 1 1 calc R . . . .
H11B H 0.775516 0.766923 0.540761 0.038 Uiso 1 1 calc R . . . .
C12 C 0.64948(13) 0.6480(3) 0.51405(11) 0.0347(4) Uani 1 1 d . . . . .
H12A H 0.630295 0.645183 0.569140 0.042 Uiso 1 1 calc R . . . .
H12B H 0.624384 0.764709 0.489402 0.042 Uiso 1 1 calc R . . . .
C13 C 0.58410(12) 0.4642(3) 0.39728(11) 0.0304(4) Uani 1 1 d . . . . .
H13 H 0.576479 0.562866 0.359755 0.037 Uiso 1 1 calc R . . . .
C14 C 0.56872(12) 0.2745(3) 0.38625(11) 0.0307(4) Uani 1 1 d . . . . .
C15 C 0.53844(12) 0.1675(3) 0.31459(12) 0.0381(5) Uani 1 1 d . . . . .
H15A H 0.555853 0.240211 0.267724 0.046 Uiso 1 1 calc R . . . .
H15B H 0.570972 0.044449 0.313623 0.046 Uiso 1 1 calc R . . . .
C16 C 0.39312(14) -0.0014(3) 0.34787(12) 0.0394(5) Uani 1 1 d . . . . .
H16 H 0.417578 -0.097703 0.381273 0.047 Uiso 1 1 calc R . . . .
C17 C 0.30297(15) 0.0278(3) 0.32882(13) 0.0474(6) Uani 1 1 d . . . . .
H17 H 0.252157 -0.043922 0.345440 0.057 Uiso 1 1 calc R . . . .
C18 C 0.30191(14) 0.1844(3) 0.28008(12) 0.0474(5) Uani 1 1 d . . . . .
H18 H 0.247808 0.238678 0.257791 0.057 Uiso 1 1 calc R . . . .
H1A H 1.2364(16) 0.658(3) 0.0258(13) 0.046(6) Uiso 1 1 d . . . . .
H1B H 1.1359(17) 0.690(3) -0.0108(15) 0.063(7) Uiso 1 1 d . . . . .

loop_
_atom_site_aniso_label
_atom_site_aniso_U_11
_atom_site_aniso_U_22
_atom_site_aniso_U_33
_atom_site_aniso_U_23
_atom_site_aniso_U_13
_atom_site_aniso_U_12
O1 0.0296(7) 0.0546(8) 0.0287(7) -0.0032(6) -0.0047(6) 0.0038(6)
N1 0.0409(10) 0.0405(9) 0.0317(10) 0.0032(7) 0.0071(8) 0.0000(8)
N2 0.0279(8) 0.0313(8) 0.0280(8) 0.0015(6) 0.0033(6) -0.0013(6)
N3 0.0409(9) 0.0373(8) 0.0338(9) 0.0060(7) -0.0016(7) -0.0064(7)
N4 0.0378(9) 0.0353(8) 0.0386(10) 0.0020(7) -0.0038(7) -0.0050(7)
N5 0.0326(8) 0.0304(7) 0.0267(8) -0.0033(6) 0.0008(6) -0.0023(6)
N6 0.0433(10) 0.0466(9) 0.0281(9) 0.0057(7) -0.0042(7) 0.0034(8)
C1 0.0251(9) 0.0269(8) 0.0327(10) -0.0005(7) -0.0016(7) 0.0011(7)
C2 0.0330(10) 0.0302(9) 0.0293(10) 0.0020(8) -0.0047(8) 0.0009(7)
C3 0.0361(10) 0.0213(8) 0.0305(10) 0.0018(7) 0.0052(8) -0.0015(7)
C4 0.0242(9) 0.0300(9) 0.0356(11) 0.0000(8) 0.0025(8) -0.0024(7)
C5 0.0249(9) 0.0277(9) 0.0314(10) -0.0013(7) -0.0023(7) -0.0025(7)
C6 0.0263(9) 0.0203(8) 0.0287(10) 0.0001(7) -0.0003(7) -0.0009(6)
C7 0.0300(9) 0.0221(8) 0.0293(10) -0.0003(7) -0.0016(7) 0.0012(7)
C8 0.0247(9) 0.0254(8) 0.0280(10) -0.0009(7) -0.0002(7) 0.0002(7)
C9 0.0282(9) 0.0264(8) 0.0269(9) -0.0015(7) 0.0000(7) -0.0012(7)
C10 0.0295(9) 0.0295(9) 0.0267(9) -0.0023(7) 0.0013(7) -0.0011(7)
C11 0.0318(10) 0.0345(10) 0.0292(10) -0.0047(8) 0.0028(8) -0.0036(8)
C12 0.0354(10) 0.0354(10) 0.0335(11) -0.0070(8) 0.0076(8) -0.0026(8)
C13 0.0287(9) 0.0353(10) 0.0274(10) 0.0042(8) 0.0022(7) 0.0023(7)
C14 0.0242(9) 0.0377(10) 0.0304(10) 0.0001(8) 0.0032(7) 0.0012(7)
C15 0.0305(10) 0.0475(11) 0.0363(11) -0.0079(9) 0.0040(8) -0.0012(8)
C16 0.0552(13) 0.0288(9) 0.0348(11) -0.0018(8) 0.0104(9) -0.0047(9)
C17 0.0452(13) 0.0521(12) 0.0455(13) -0.0191(11) 0.0125(10) -0.0226(10)
C18 0.0352(11) 0.0709(15) 0.0358(12) -0.0081(11) -0.0059(9) -0.0009(10)

loop_
_atom_type_symbol
_atom_type_description
_atom_type_scat_dispersion_real
_atom_type_scat_dispersion_imag
_atom_type_scat_source
C C 0.0033 0.0016 'International Tables Vol C Tables 4.2.6.8 and 6.1.1.4'
H H 0.0000 0.0000 'International Tables Vol C Tables 4.2.6.8 and 6.1.1.4'
N N 0.0061 0.0033 'International Tables Vol C Tables 4.2.6.8 and 6.1.1.4'
O O 0.0106 0.0060 'International Tables Vol C Tables 4.2.6.8 and 6.1.1.4'

loop_
_geom_angle_atom_site_label_1
_geom_angle_atom_site_label_2
_geom_angle_atom_site_label_3
_geom_angle
_geom_angle_site_symmetry_1
_geom_angle_site_symmetry_3
_geom_angle_publ_flag
N3 N2 C12 119.61(15) . . ?
N3 N2 C13 110.61(14) . . ?
C13 N2 C12 129.23(15) . . ?
N4 N3 N2 107.31(14) . . ?
N3 N4 C14 108.62(15) . . ?
N6 N5 C15 119.68(15) . . ?
C16 N5 N6 112.05(16) . . ?
C16 N5 C15 128.14(17) . . ?
C18 N6 N5 103.95(16) . . ?
C2 C1 C6 121.30(16) . . ?
C1 C2 C3 121.07(16) . . ?
N1 C3 C2 120.60(17) . . ?
N1 C3 C4 121.52(17) . . ?
C4 C3 C2 117.84(17) . . ?
C5 C4 C3 121.00(16) . . ?
C4 C5 C6 121.36(16) . . ?
C1 C6 C7 123.05(15) . . ?
C5 C6 C1 117.41(16) . . ?
C5 C6 C7 119.53(15) . . ?
O1 C7 C6 121.04(16) . . ?
O1 C7 C8 120.87(16) . . ?
C6 C7 C8 118.09(15) . . ?
C7 C8 C9 115.35(14) . . ?
C10 C9 C8 111.19(14) . . ?
C9 C10 C11 113.60(14) . . ?
C12 C11 C10 113.32(15) . . ?
N2 C12 C11 111.43(14) . . ?
N2 C13 C14 105.29(16) . . ?
N4 C14 C13 108.16(16) . . ?
N4 C14 C15 121.30(17) . . ?
C13 C14 C15 130.53(18) . . ?
N5 C15 C14 113.37(15) . . ?
N5 C16 C17 106.87(18) . . ?
C16 C17 C18 104.93(18) . . ?
N6 C18 C17 112.19(19) . . ?

loop_
_geom_bond_atom_site_label_1
_geom_bond_atom_site_label_2
_geom_bond_distance
_geom_bond_site_symmetry_2
_geom_bond_publ_flag
O1 C7 1.225(2) . ?
N1 C3 1.375(2) . ?
N2 N3 1.342(2) . ?
N2 C12 1.469(2) . ?
N2 C13 1.344(2) . ?
N3 N4 1.323(2) . ?
N4 C14 1.359(2) . ?
N5 N6 1.354(2) . ?
N5 C15 1.455(2) . ?
N5 C16 1.345(2) . ?
N6 C18 1.330(3) . ?
C1 C2 1.376(3) . ?
C1 C6 1.404(2) . ?
C2 C3 1.401(3) . ?
C3 C4 1.399(2) . ?
C4 C5 1.379(2) . ?
C5 C6 1.401(2) . ?
C6 C7 1.482(2) . ?
C7 C8 1.507(2) . ?
C8 C9 1.523(2) . ?
C9 C10 1.521(2) . ?
C10 C11 1.522(2) . ?
C11 C12 1.522(3) . ?
C13 C14 1.368(2) . ?
C14 C15 1.494(3) . ?
C16 C17 1.367(3) . ?
C17 C18 1.382(3) . ?
